data_2007830
loop_
_publ_author_name
'Baggio, Ricardo'
'Lotz, Guillermo'
'Palacios, Sara'
'Mariezcurrena, Ra\'ul A.'

_publ_section_title
(4<i>S</i>,5<i>R</i>,2'<i>R</i>)-3,4-Dimethyl-1-[2'-(1-naphthyl)-2'-phenylacetyl]-5-phenylimidazolidin-2-one
_journal_issue 11
_journal_name_full 'Acta Crystallographica Section C'
_journal_page_first 1677
_journal_page_last 1679
_journal_paper_doi 10.1107/S0108270198006453
_journal_volume 54
_journal_year 1998
_chemical_formula_moiety 'C29 H26 N2 O2'
_chemical_formula_sum 'C29 H26 N2 O2'
_chemical_formula_weight 434.52
_chemical_name_systematic
;
(4R,5S,2'R)-1,5-Dimethyl-4-phenyl-3-acetyl-[2'-phenyl-2'(1-naphthyl)]
-imidazolidin-2-one
;
_space_group_IT_number 19
_symmetry_cell_setting orthorhombic
_symmetry_space_group_name_Hall 'P 2ac 2ab'
_symmetry_space_group_name_H-M 'P 21 21 21'
_audit_creation_method SHELXL-97
_cell_angle_alpha 90.00
_cell_angle_beta 90.00
_cell_angle_gamma 90.00
_cell_formula_units_Z 4
_cell_length_a 8.2050(10)
_cell_length_b 10.3190(10)
_cell_length_c 27.168(3)
_cell_measurement_reflns_used 25
_cell_measurement_temperature 293(2)
_cell_measurement_theta_max 12.5
_cell_measurement_theta_min 7.5
_cell_volume 2300.2(4)
_computing_cell_refinement 'MSC/AFC Diffractometer Control Software'
_computing_data_collection
;
MSC/AFC Diffractometer Control Software (Molecular Structure
Corporation, 1988)
;
_computing_data_reduction 'MSC/AFC Diffractometer Control Software'
_computing_molecular_graphics 'XP in SHELXTL/PC (Sheldrick, 1994)'
_computing_publication_material 'PARST (Nardelli, 1983) and CSD (Allen et al., 1983)'
_computing_structure_refinement 'SHELXL97 (Sheldrick, 1997)'
_computing_structure_solution 'SHELXS97 (Sheldrick, 1990)'
_diffrn_ambient_temperature 293(2)
_diffrn_measured_fraction_theta_full 0.998
_diffrn_measured_fraction_theta_max 0.998
_diffrn_measurement_device 'Rigaku AFC7S'
_diffrn_measurement_method \w/2\q
_diffrn_radiation_monochromator graphite
_diffrn_radiation_source 'fine-focus sealed tube'
_diffrn_radiation_type MoK\a
_diffrn_radiation_wavelength 0.71073
_diffrn_reflns_av_R_equivalents 0.042
_diffrn_reflns_av_sigmaI/netI 0.045
_diffrn_reflns_limit_h_max 9
_diffrn_reflns_limit_h_min -9
_diffrn_reflns_limit_k_max 12
_diffrn_reflns_limit_k_min 0
_diffrn_reflns_limit_l_max 32
_diffrn_reflns_limit_l_min 0
_diffrn_reflns_number 4334
_diffrn_reflns_theta_full 24.99
_diffrn_reflns_theta_max 25
_diffrn_reflns_theta_min 2.11
_diffrn_standards_decay_% <2
_diffrn_standards_interval_count 98
_diffrn_standards_number 2
_exptl_absorpt_coefficient_mu 0.079
_exptl_absorpt_correction_type none
_exptl_crystal_colour Colorless
_exptl_crystal_density_diffrn 1.255
_exptl_crystal_density_method 'not measured'
_exptl_crystal_description Plate
_exptl_crystal_F_000 920
_exptl_crystal_size_max 0.35
_exptl_crystal_size_mid 0.20
_exptl_crystal_size_min 0.12
_refine_diff_density_max 0.11
_refine_diff_density_min -0.11
_refine_ls_abs_structure_details 'Flack (1983)'
_refine_ls_abs_structure_Flack 1.6(16)
_refine_ls_extinction_method none
_refine_ls_goodness_of_fit_ref 0.991
_refine_ls_hydrogen_treatment 'H atoms: see below'
_refine_ls_matrix_type full
_refine_ls_number_parameters 402
_refine_ls_number_reflns 4038
_refine_ls_number_restraints 0
_refine_ls_restrained_S_all 0.991
_refine_ls_R_factor_all 0.073
_refine_ls_R_factor_gt 0.040
_refine_ls_shift/su_max 0.015
_refine_ls_shift/su_mean 0.002
_refine_ls_structure_factor_coef Fsqd
_refine_ls_weighting_details 'w = 1/[\s^2^(Fo^2^)+(0.036P)^2^+0.20P] where P = (Fo^2^+2Fc^2^)/3'
_refine_ls_weighting_scheme calc
_refine_ls_wR_factor_ref 0.087
_reflns_number_gt 2882
_reflns_number_total 4038
_reflns_threshold_expression I>2\s(I)
_cod_data_source_file ha1223.cif
_cod_data_source_block ha1223
_cod_depositor_comments
;
The following automatic conversions were performed:
'_symmetry_cell_setting' value 'Orthorhombic' changed to 'orthorhombic'
according to '/home/saulius/struct/CIF-dictionaries/cif_core.dic'
dictionary named 'cif_core.dic' version 2.4.1 from
2010-06-29.

'_geom_bond_publ_flag' value 'N' changed to 'n' according to
'/home/saulius/struct/CIF-dictionaries/cif_core.dic' dictionary named
'cif_core.dic' version 2.4.1 from 2010-06-29 (26 times).

Automatic conversion script
Id: cif_fix_enum 1527 2010-12-29 10:47:43Z saulius 

The following automatic conversions were performed:

'_symmetry_cell_setting' value 'Orthorhombic' changed to
'orthorhombic' according to
/home/saulius/struct/CIF-dictionaries/cif_core.dic dictionary named
'cif_core.dic' version 2.4.1 from 2010-06-29.

'_geom_bond_publ_flag'
value 'N' changed to 'n' according to
/home/saulius/struct/CIF-dictionaries/cif_core.dic dictionary named
'cif_core.dic' version 2.4.1 from 2010-06-29 (26
times).

'_geom_angle_publ_flag' value 'N' changed to 'n' according
to /home/saulius/struct/CIF-dictionaries/cif_core.dic dictionary
named 'cif_core.dic' version 2.4.1 from 2010-06-29 (108
times).

'_geom_torsion_publ_flag' value 'N' changed to 'n' according
to /home/saulius/struct/CIF-dictionaries/cif_core.dic dictionary
named 'cif_core.dic' version 2.4.1 from 2010-06-29 (69 times).

Automatic conversion script
Id: cif_fix_values 1715 2011-07-08 13:25:40Z adriana 

The following automatic conversions were performed:

'_refine_ls_weighting_scheme' value 'calc w =
1/[\s^2^(Fo^2^)+(0.036P)^2^+0.20P] where P = (Fo^2^+2Fc^2^)/3' was
changed to 'calc'. New tag '_refine_ls_weighting_details' was
created. The value of the new tag was set to 'w =
1/[\s^2^(Fo^2^)+(0.036P)^2^+0.20P] where P = (Fo^2^+2Fc^2^)/3'.

Automatic conversion script
Id: cif_fix_values 3143 2015-03-26 13:38:13Z robertas 
;
_cod_database_code 2007830

loop_
_symmetry_equiv_pos_as_xyz
'x, y, z'
'-x+1/2, -y, z+1/2'
'-x, y+1/2, -z+1/2'
'x+1/2, -y+1/2, -z'

loop_
_atom_site_label
_atom_site_fract_x
_atom_site_fract_y
_atom_site_fract_z
_atom_site_U_iso_or_equiv
_atom_site_adp_type
_atom_site_calc_flag
_atom_site_refinement_flags
_atom_site_occupancy
_atom_site_disorder_assembly
_atom_site_disorder_group
_atom_site_type_symbol
O1 0.7990(2) 0.44326(16) 0.17024(6) 0.0516(5) Uani d . 1 . . O
O2 0.3507(2) 0.55076(17) 0.10816(7) 0.0562(5) Uani d . 1 . . O
N1 0.5521(2) 0.40970(17) 0.13749(7) 0.0375(5) Uani d . 1 . . N
N2 0.3038(2) 0.3330(2) 0.12239(8) 0.0512(6) Uani d . 1 . . N
C1 0.6816(3) 0.6284(2) 0.12907(9) 0.0384(6) Uani d . 1 . . C
H1 0.574(3) 0.657(2) 0.1339(8) 0.044(7) Uiso d . 1 . . H
C2 0.6840(3) 0.4891(2) 0.14812(8) 0.0387(6) Uani d . 1 . . C
C3 0.3944(3) 0.4434(3) 0.12108(9) 0.0439(6) Uani d . 1 . . C
C4 0.1266(4) 0.3401(5) 0.11835(18) 0.0775(11) Uani d . 1 . . C
H4A 0.090(4) 0.258(3) 0.1060(12) 0.086(11) Uiso d . 1 . . H
H4B 0.103(5) 0.412(4) 0.0982(13) 0.110(15) Uiso d . 1 . . H
H4C 0.076(4) 0.351(3) 0.1512(12) 0.094(12) Uiso d . 1 . . H
C5 0.3802(3) 0.2307(3) 0.15072(10) 0.0492(7) Uani d . 1 . . C
H5 0.345(3) 0.241(2) 0.1855(10) 0.064(8) Uiso d . 1 . . H
C6 0.3385(5) 0.0959(3) 0.13193(14) 0.0638(9) Uani d . 1 . . C
H6A 0.220(4) 0.079(3) 0.1377(11) 0.090(11) Uiso d . 1 . . H
H6B 0.395(4) 0.025(3) 0.1509(12) 0.110(13) Uiso d . 1 . . H
H6C 0.367(4) 0.088(3) 0.0952(12) 0.094(11) Uiso d . 1 . . H
C7 0.5634(3) 0.2680(2) 0.14746(9) 0.0402(6) Uani d . 1 . . C
H7 0.618(3) 0.251(2) 0.1798(9) 0.045(7) Uiso d . 1 . . H
C8 0.6599(3) 0.1996(2) 0.10777(9) 0.0440(6) Uani d . 1 . . C
C9 0.7682(4) 0.1027(2) 0.12143(12) 0.0572(8) Uani d . 1 . . C
H9 0.787(3) 0.080(2) 0.1546(10) 0.069(9) Uiso d . 1 . . H
C10 0.8551(4) 0.0342(3) 0.08594(15) 0.0734(10) Uani d . 1 . . C
H10 0.928(3) -0.034(3) 0.0983(11) 0.096(11) Uiso d . 1 . . H
C11 0.8353(4) 0.0639(3) 0.03684(15) 0.0767(10) Uani d . 1 . . C
H11 0.898(3) 0.013(2) 0.0099(10) 0.080(9) Uiso d . 1 . . H
C12 0.7285(4) 0.1610(3) 0.02270(13) 0.0735(10) Uani d . 1 . . C
H12 0.717(3) 0.179(2) -0.0115(11) 0.080(10) Uiso d . 1 . . H
C13 0.6418(4) 0.2294(3) 0.05862(10) 0.0563(8) Uani d . 1 . . C
H13 0.565(3) 0.299(2) 0.0501(10) 0.067(9) Uiso d . 1 . . H
C14 0.7056(3) 0.6301(2) 0.07343(8) 0.0391(6) Uani d . 1 . . C
C15 0.6439(4) 0.7314(3) 0.04633(11) 0.0627(8) Uani d . 1 . . C
H15 0.587(3) 0.798(3) 0.0616(10) 0.073(10) Uiso d . 1 . . H
C16 0.6611(4) 0.7349(4) -0.00404(13) 0.0791(11) Uani d . 1 . . C
H16 0.618(3) 0.801(3) -0.0210(12) 0.095(12) Uiso d . 1 . . H
C17 0.7455(4) 0.6391(4) -0.02847(12) 0.0700(10) Uani d . 1 . . C
H17 0.758(3) 0.646(2) -0.0642(11) 0.080(10) Uiso d . 1 . . H
C18 0.8091(4) 0.5389(3) -0.00171(11) 0.0678(9) Uani d . 1 . . C
H18 0.874(3) 0.464(3) -0.0202(11) 0.088(10) Uiso d . 1 . . H
C19 0.7888(3) 0.5348(3) 0.04884(10) 0.0504(7) Uani d . 1 . . C
H19 0.830(2) 0.463(2) 0.0678(9) 0.061(8) Uiso d . 1 . . H
C20 0.8086(3) 0.7100(2) 0.15626(8) 0.0395(6) Uani d . 1 . . C
C21 0.7616(3) 0.8014(2) 0.19220(9) 0.0401(6) Uani d . 1 . . C
C22 0.5968(4) 0.8297(3) 0.20549(9) 0.0500(7) Uani d . 1 . . C
H22 0.508(3) 0.780(2) 0.1914(8) 0.072(10) Uiso d . 1 . . H
C23 0.5587(5) 0.9251(3) 0.23795(9) 0.0609(8) Uani d . 1 . . C
H23 0.449(3) 0.944(2) 0.2441(7) 0.056(8) Uiso d . 1 . . H
C24 0.6810(5) 0.9972(3) 0.26128(10) 0.0639(8) Uani d . 1 . . C
H24 0.646(4) 1.068(3) 0.2844(9) 0.081(9) Uiso d . 1 . . H
C25 0.8393(5) 0.9708(3) 0.25193(10) 0.0642(9) Uani d . 1 . . C
H25 0.923(4) 1.018(2) 0.2692(9) 0.082(10) Uiso d . 1 . . H
C26 0.8835(3) 0.8744(2) 0.21721(9) 0.0472(7) Uani d . 1 . . C
C27 1.0506(4) 0.8525(3) 0.20464(11) 0.0612(8) Uani d . 1 . . C
H27 1.136(4) 0.900(2) 0.2220(9) 0.095(11) Uiso d . 1 . . H
C28 1.0909(4) 0.7666(3) 0.16927(11) 0.0551(7) Uani d . 1 . . C
H28 1.200(4) 0.749(2) 0.1594(9) 0.076(10) Uiso d . 1 . . H
C29 0.9701(3) 0.6962(2) 0.14478(10) 0.0449(6) Uani d . 1 . . C
H29 0.995(4) 0.639(2) 0.1209(9) 0.080(11) Uiso d . 1 . . H

loop_
_atom_site_aniso_label
_atom_site_aniso_U_11
_atom_site_aniso_U_22
_atom_site_aniso_U_33
_atom_site_aniso_U_12
_atom_site_aniso_U_13
_atom_site_aniso_U_23
O1 0.0428(10) 0.0460(10) 0.0661(11) -0.0042(9) -0.0154(10) 0.0110(9)
O2 0.0434(11) 0.0491(11) 0.0759(13) 0.0043(9) -0.0081(9) 0.0084(10)
N1 0.0338(11) 0.0378(11) 0.0408(11) -0.0055(10) -0.0039(9) 0.0046(9)
N2 0.0358(12) 0.0512(13) 0.0666(15) -0.0021(11) -0.0045(11) -0.0086(12)
C1 0.0385(15) 0.0324(13) 0.0442(14) -0.0004(12) -0.0032(12) -0.0058(11)
C2 0.0374(13) 0.0402(13) 0.0384(13) 0.0052(12) -0.0006(12) -0.0030(11)
C3 0.0372(14) 0.0483(16) 0.0462(15) -0.0057(13) -0.0019(12) -0.0054(13)
C4 0.0366(17) 0.087(3) 0.109(3) -0.0027(19) -0.003(2) -0.009(3)
C5 0.0487(16) 0.0529(16) 0.0459(15) -0.0111(13) 0.0068(13) -0.0008(14)
C6 0.067(2) 0.0528(18) 0.071(2) -0.0196(17) 0.000(2) -0.0031(16)
C7 0.0450(15) 0.0378(13) 0.0379(13) -0.0018(12) -0.0040(13) 0.0004(12)
C8 0.0451(15) 0.0382(13) 0.0486(15) -0.0024(13) 0.0019(12) 0.0008(12)
C9 0.0626(19) 0.0437(16) 0.0655(19) 0.0007(15) 0.0085(16) 0.0137(15)
C10 0.068(2) 0.0488(18) 0.104(3) 0.0135(17) 0.012(2) 0.0012(19)
C11 0.079(2) 0.0573(19) 0.094(3) -0.001(2) 0.032(2) -0.017(2)
C12 0.093(3) 0.069(2) 0.059(2) -0.001(2) 0.0045(19) -0.0075(18)
C13 0.066(2) 0.0583(17) 0.0446(16) 0.0069(16) -0.0003(15) -0.0034(14)
C14 0.0369(13) 0.0365(13) 0.0438(13) 0.0010(12) -0.0055(12) 0.0062(11)
C15 0.080(2) 0.0565(17) 0.0517(17) 0.0149(18) -0.0114(16) 0.0053(16)
C16 0.096(3) 0.083(2) 0.059(2) 0.017(2) -0.019(2) 0.0283(19)
C17 0.072(2) 0.098(3) 0.0404(17) -0.004(2) -0.0023(15) 0.0054(18)
C18 0.074(2) 0.083(2) 0.0466(17) 0.010(2) -0.0005(16) -0.0028(17)
C19 0.0523(17) 0.0540(17) 0.0448(16) 0.0063(15) -0.0005(13) 0.0050(14)
C20 0.0452(15) 0.0352(12) 0.0381(13) -0.0015(12) -0.0023(12) 0.0036(11)
C21 0.0442(15) 0.0364(13) 0.0399(13) -0.0046(12) -0.0076(11) 0.0078(12)
C22 0.0565(19) 0.0550(17) 0.0386(14) 0.0018(15) 0.0036(13) 0.0008(14)
C23 0.071(2) 0.072(2) 0.0397(16) 0.0051(19) 0.0113(16) -0.0015(16)
C24 0.092(3) 0.0574(18) 0.0422(16) 0.0022(19) 0.0107(18) -0.0096(14)
C25 0.091(3) 0.0563(19) 0.0450(16) -0.0167(19) -0.0086(17) -0.0075(14)
C26 0.0597(18) 0.0435(14) 0.0384(14) -0.0085(13) -0.0068(13) 0.0027(12)
C27 0.0570(19) 0.0609(19) 0.066(2) -0.0112(17) -0.0209(17) 0.0083(17)
C28 0.0370(17) 0.0577(17) 0.0707(19) -0.0007(15) -0.0041(15) -0.0021(16)
C29 0.0403(15) 0.0389(14) 0.0555(16) 0.0016(13) -0.0049(14) -0.0019(14)

loop_
_atom_type_symbol
_atom_type_description
_atom_type_scat_dispersion_real
_atom_type_scat_dispersion_imag
_atom_type_scat_source
C C 0.0033 0.0016 'International Tables Vol C Tables 4.2.6.8 and 6.1.1.4'
H H 0.0000 0.0000 'International Tables Vol C Tables 4.2.6.8 and 6.1.1.4'
N N 0.0061 0.0033 'International Tables Vol C Tables 4.2.6.8 and 6.1.1.4'
O O 0.0106 0.0060 'International Tables Vol C Tables 4.2.6.8 and 6.1.1.4'

loop_
_geom_angle_atom_site_label_1
_geom_angle_atom_site_label_2
_geom_angle_atom_site_label_3
_geom_angle
_geom_angle_publ_flag
C2 N1 C3 129.40(19) n
C2 N1 C7 119.51(19) n
C3 N1 C7 110.90(19) n
C3 N2 C5 112.8(2) n
C3 N2 C4 120.0(3) n
C5 N2 C4 120.5(3) n
C14 C1 C2 110.18(18) n
C14 C1 C20 112.6(2) n
C2 C1 C20 110.23(19) n
C14 C1 H1 104.9(14) n
C2 C1 H1 105.1(15) n
C20 C1 H1 113.5(15) n
O1 C2 N1 118.6(2) n
O1 C2 C1 122.9(2) n
N1 C2 C1 118.4(2) n
O2 C3 N2 127.5(2) n
O2 C3 N1 125.9(2) n
N2 C3 N1 106.6(2) n
N2 C4 H4A 107(2) n
N2 C4 H4B 107(2) n
H4A C4 H4B 115(3) n
N2 C4 H4C 111(2) n
H4A C4 H4C 106(3) n
H4B C4 H4C 110(3) n
N2 C5 C6 113.0(2) n
N2 C5 C7 102.0(2) n
C6 C5 C7 115.1(2) n
N2 C5 H5 107.7(16) n
C6 C5 H5 110.3(15) n
C7 C5 H5 108.1(15) n
C5 C6 H6A 108.9(18) n
C5 C6 H6B 112.8(19) n
H6A C6 H6B 104(2) n
C5 C6 H6C 110.1(17) n
H6A C6 H6C 111(2) n
H6B C6 H6C 110(3) n
N1 C7 C8 111.2(2) n
N1 C7 C5 101.1(2) n
C8 C7 C5 115.5(2) n
N1 C7 H7 110.9(13) n
C8 C7 H7 108.0(13) n
C5 C7 H7 109.9(13) n
C13 C8 C9 119.3(3) n
C13 C8 C7 122.0(2) n
C9 C8 C7 118.7(2) n
C8 C9 C10 120.5(3) n
C8 C9 H9 122.7(17) n
C10 C9 H9 116.7(17) n
C11 C10 C9 119.9(3) n
C11 C10 H10 124.1(19) n
C9 C10 H10 116.0(19) n
C10 C11 C12 120.2(3) n
C10 C11 H11 120.8(16) n
C12 C11 H11 119.0(16) n
C11 C12 C13 119.6(3) n
C11 C12 H12 118.5(18) n
C13 C12 H12 121.9(18) n
C8 C13 C12 120.5(3) n
C8 C13 H13 117.4(16) n
C12 C13 H13 122.1(16) n
C19 C14 C15 117.9(3) n
C19 C14 C1 122.6(2) n
C15 C14 C1 119.5(2) n
C14 C15 C16 121.0(3) n
C14 C15 H15 120.5(18) n
C16 C15 H15 118.5(18) n
C15 C16 C17 120.8(3) n
C15 C16 H16 120(2) n
C17 C16 H16 120(2) n
C18 C17 C16 118.6(3) n
C18 C17 H17 122.8(17) n
C16 C17 H17 118.6(17) n
C17 C18 C19 120.3(3) n
C17 C18 H18 119.1(16) n
C19 C18 H18 120.6(16) n
C14 C19 C18 121.4(3) n
C14 C19 H19 117.6(15) n
C18 C19 H19 120.9(15) n
C29 C20 C21 119.5(2) n
C29 C20 C1 119.5(2) n
C21 C20 C1 121.0(2) n
C20 C21 C26 119.4(2) n
C20 C21 C22 124.7(2) n
C26 C21 C22 115.9(2) n
C23 C22 C21 121.9(3) n
C23 C22 H22 118.1(17) n
C21 C22 H22 120.0(17) n
C22 C23 C24 121.0(3) n
C22 C23 H23 119.3(16) n
C24 C23 H23 119.8(16) n
C25 C24 C23 119.8(3) n
C25 C24 H24 122.8(18) n
C23 C24 H24 117.5(18) n
C24 C25 C26 120.8(3) n
C24 C25 H25 119.5(18) n
C26 C25 H25 119.7(18) n
C25 C26 C21 120.5(3) n
C25 C26 C27 121.0(3) n
C21 C26 C27 118.4(2) n
C28 C27 C26 120.6(3) n
C28 C27 H27 120.0(19) n
C26 C27 H27 119.4(19) n
C27 C28 C29 120.5(3) n
C27 C28 H28 123.7(17) n
C29 C28 H28 115.8(17) n
C20 C29 C28 121.6(3) n
C20 C29 H29 117(2) n
C28 C29 H29 122(2) n

loop_
_geom_bond_atom_site_label_1
_geom_bond_atom_site_label_2
_geom_bond_site_symmetry_2
_geom_bond_distance
_geom_bond_publ_flag
O1 C2 . 1.215(3) ?
O2 C3 . 1.216(3) ?
N1 C2 . 1.388(3) ?
N1 C3 . 1.412(3) ?
N1 C7 . 1.490(3) ?
N2 C3 . 1.361(3) ?
N2 C5 . 1.448(3) ?
N2 C4 . 1.460(4) ?
C1 C14 . 1.525(3) ?
C1 C2 . 1.528(3) ?
C1 C20 . 1.530(3) ?
C1 H1 . 0.94(2) n
C4 H4A . 0.96(3) n
C4 H4B . 0.94(3) n
C4 H4C . 0.99(3) n
C5 C6 . 1.521(4) ?
C5 C7 . 1.555(4) ?
C5 H5 . 0.99(3) n
C6 H6A . 1.00(3) n
C6 H6B . 1.00(3) n
C6 H6C . 1.03(3) n
C7 C8 . 1.513(3) ?
C7 H7 . 1.00(2) n
C8 C13 . 1.378(3) ?
C8 C9 . 1.389(4) ?
C9 C10 . 1.392(4) ?
C9 H9 . 0.95(3) n
C10 C11 . 1.378(5) ?
C10 H10 . 0.99(3) n
C11 C12 . 1.385(5) ?
C11 H11 . 1.04(3) n
C12 C13 . 1.399(4) ?
C12 H12 . 0.95(3) n
C13 H13 . 0.98(3) n
C14 C19 . 1.371(3) ?
C14 C15 . 1.375(4) ?
C15 C16 . 1.376(4) ?
C15 H15 . 0.93(3) n
C16 C17 . 1.377(5) ?
C16 H16 . 0.89(3) n
C17 C18 . 1.368(4) ?
C17 H17 . 0.98(3) n
C18 C19 . 1.384(4) ?
C18 H18 . 1.06(3) n
C19 H19 . 0.96(3) n
C20 C29 . 1.369(3) ?
C20 C21 . 1.412(3) ?
C21 C26 . 1.424(3) ?
C21 C22 . 1.429(4) ?
C22 C23 . 1.358(4) ?
C22 H22 . 0.97(3) n
C23 C24 . 1.401(4) ?
C23 H23 . 0.94(3) n
C24 C25 . 1.351(4) ?
C24 H24 . 1.01(3) n
C25 C26 . 1.418(4) ?
C25 H25 . 0.96(3) n
C26 C27 . 1.431(4) ?
C27 C28 . 1.349(4) ?
C27 H27 . 0.98(3) n
C28 C29 . 1.397(4) ?
C28 H28 . 0.95(3) n
C29 H29 . 0.90(3) n

loop_
_geom_torsion_atom_site_label_1
_geom_torsion_atom_site_label_2
_geom_torsion_atom_site_label_3
_geom_torsion_atom_site_label_4
_geom_torsion
_geom_torsion_publ_flag
C14 C1 C2 N1 -71.5(3) yes
N1 C7 C8 C13 -41.4(3) yes
C3 N1 C2 O1 166.7(2) yes
C3 N1 C2 C1 -16.5(3) yes
C5 C7 C8 C9 -106.0(3) yes
C20 C1 C2 N1 163.7(2) yes
C2 C1 C20 C21 -105.9(3) yes
C2 C1 C20 C29 75.6(3) yes
C7 N1 C2 O1 -7.9(3) n
C7 N1 C2 C1 169.0(2) n
C14 C1 C2 O1 105.2(3) n
C20 C1 C2 O1 -19.6(3) n
C5 N2 C3 O2 -165.7(3) n
C4 N2 C3 O2 -14.3(4) n
C5 N2 C3 N1 14.7(3) n
C4 N2 C3 N1 166.1(3) n
C2 N1 C3 O2 8.3(4) n
C7 N1 C3 O2 -176.7(2) n
C2 N1 C3 N2 -172.0(2) n
C7 N1 C3 N2 2.9(3) n
C3 N2 C5 C6 -149.1(2) n
C4 N2 C5 C6 59.6(4) n
C3 N2 C5 C7 -25.0(3) n
C4 N2 C5 C7 -176.2(3) n
C2 N1 C7 C8 -78.5(3) n
C3 N1 C7 C8 106.0(2) n
C2 N1 C7 C5 158.3(2) n
C3 N1 C7 C5 -17.2(2) n
N2 C5 C7 N1 23.8(2) n
C6 C5 C7 N1 146.5(2) n
N2 C5 C7 C8 -96.4(2) n
C6 C5 C7 C8 26.4(3) n
C5 C7 C8 C13 73.1(3) n
N1 C7 C8 C9 139.5(2) n
C13 C8 C9 C10 -1.4(4) n
C7 C8 C9 C10 177.8(2) n
C8 C9 C10 C11 0.8(4) n
C9 C10 C11 C12 -0.4(4) n
C10 C11 C12 C13 0.5(5) n
C9 C8 C13 C12 1.5(4) n
C7 C8 C13 C12 -177.6(2) n
C11 C12 C13 C8 -1.0(4) n
C2 C1 C14 C19 -27.4(3) n
C20 C1 C14 C19 96.2(3) n
C2 C1 C14 C15 153.5(2) n
C20 C1 C14 C15 -83.0(3) n
C19 C14 C15 C16 1.9(4) n
C1 C14 C15 C16 -179.0(3) n
C14 C15 C16 C17 -2.2(5) n
C15 C16 C17 C18 1.3(5) n
C16 C17 C18 C19 -0.2(5) n
C15 C14 C19 C18 -0.7(4) n
C1 C14 C19 C18 -179.9(2) n
C17 C18 C19 C14 -0.1(4) n
C14 C1 C20 C29 -47.9(3) n
C14 C1 C20 C21 130.7(2) n
C29 C20 C21 C26 -2.3(3) n
C1 C20 C21 C26 179.1(2) n
C29 C20 C21 C22 176.5(2) n
C1 C20 C21 C22 -2.0(4) n
C20 C21 C22 C23 -175.4(2) n
C26 C21 C22 C23 3.5(4) n
C21 C22 C23 C24 -2.4(4) n
C22 C23 C24 C25 -0.8(4) n
C23 C24 C25 C26 2.6(4) n
C24 C25 C26 C21 -1.3(4) n
C24 C25 C26 C27 175.5(3) n
C20 C21 C26 C25 177.3(2) n
C22 C21 C26 C25 -1.7(3) n
C20 C21 C26 C27 0.4(3) n
C22 C21 C26 C27 -178.6(2) n
C25 C26 C27 C28 -175.6(2) n
C21 C26 C27 C28 1.2(4) n
C26 C27 C28 C29 -0.9(4) n
C21 C20 C29 C28 2.8(4) n
C1 C20 C29 C28 -178.7(2) n
C27 C28 C29 C20 -1.2(4) n

loop_
_cod_related_entry_id
_cod_related_entry_database
_cod_related_entry_code
1 ChemSpider 21185741
